data_4067312
loop_
_publ_author_name
'Ficks, Arne'
'Sibbald, Connor'
'John, Michael'
'Dechert, Sebastian'
'Meyer, Franc'

_publ_section_title
;
 Dinuclear Allylpalladium Complexes ofC2-Symmetric Pyrazolate-Bridged
 Bis(oxazoline) Ligands (pyrbox's): Structures, Dynamic Behavior, and
 Application in Asymmetric Allylic Alkylation
;
_journal_issue 5
_journal_name_full Organometallics
_journal_page_first 1117
_journal_paper_doi 10.1021/om900835f
_journal_volume 29
_journal_year 2010
_chemical_absolute_configuration ad
_chemical_formula_moiety 'C23 H35 N4 O2 Pd2 +, F6 P -, 0.75(C4 H10 O)'
_chemical_formula_sum 'C26 H42.5 F6 N4 O2.75 P Pd2'
_chemical_formula_weight 812.91
_chemical_name_systematic
; 
 ? 
;
_space_group_IT_number 5
_symmetry_cell_setting monoclinic
_symmetry_space_group_name_Hall 'C 2y'
_symmetry_space_group_name_H-M 'C 1 2 1'
_atom_sites_solution_hydrogens geom
_atom_sites_solution_primary direct
_atom_sites_solution_secondary difmap
_audit_creation_method SHELXL-97
_cell_angle_alpha 90.00
_cell_angle_beta 97.382(3)
_cell_angle_gamma 90.00
_cell_formula_units_Z 4
_cell_length_a 28.2448(10)
_cell_length_b 8.7037(4)
_cell_length_c 13.8195(5)
_cell_measurement_reflns_used 13640
_cell_measurement_temperature 133(2)
_cell_measurement_theta_max 25.63
_cell_measurement_theta_min 1.45
_cell_volume 3369.1(2)
_computing_cell_refinement 'X-AREA (Stoe & Cie, 2002)'
_computing_data_collection 'X-AREA (Stoe & Cie, 2002)'
_computing_data_reduction 'X-AREA (Stoe & Cie, 2002)'
_computing_molecular_graphics 'DIAMOND (Brandenburg, 2001)'
_computing_publication_material 'SHELXL-97 (Sheldrick, 1997)'
_computing_structure_refinement 'SHELXL-97 (Sheldrick, 1997)'
_computing_structure_solution 'SHELXS-97 (Sheldrick, 1990)'
_diffrn_ambient_temperature 133(2)
_diffrn_measured_fraction_theta_full 0.997
_diffrn_measured_fraction_theta_max 0.997
_diffrn_measurement_device_type 'Stoe IPDS II'
_diffrn_measurement_method \w
_diffrn_radiation_monochromator graphite
_diffrn_radiation_source 'fine-focus sealed tube'
_diffrn_radiation_type MoK\a
_diffrn_radiation_wavelength 0.71073
_diffrn_reflns_av_R_equivalents 0.0541
_diffrn_reflns_av_sigmaI/netI 0.0537
_diffrn_reflns_limit_h_max 34
_diffrn_reflns_limit_h_min -34
_diffrn_reflns_limit_k_max 10
_diffrn_reflns_limit_k_min -10
_diffrn_reflns_limit_l_max 16
_diffrn_reflns_limit_l_min -16
_diffrn_reflns_number 13640
_diffrn_reflns_theta_full 25.63
_diffrn_reflns_theta_max 25.63
_diffrn_reflns_theta_min 1.45
_exptl_absorpt_coefficient_mu 1.179
_exptl_absorpt_correction_T_max 0.9201
_exptl_absorpt_correction_T_min 0.6937
_exptl_absorpt_correction_type numerical
_exptl_absorpt_process_details 'X-RED (Stoe & Cie, 2002)'
_exptl_crystal_colour colorless
_exptl_crystal_density_diffrn 1.603
_exptl_crystal_density_method 'not measured'
_exptl_crystal_description block
_exptl_crystal_F_000 1638
_exptl_crystal_size_max 0.22
_exptl_crystal_size_mid 0.17
_exptl_crystal_size_min 0.07
_refine_diff_density_max 2.399
_refine_diff_density_min -1.037
_refine_diff_density_rms 0.130
_refine_ls_abs_structure_details 'Flack H D (1983), Acta Cryst. A39, 876-881'
_refine_ls_abs_structure_Flack 0.00(5)
_refine_ls_extinction_method none
_refine_ls_goodness_of_fit_ref 1.029
_refine_ls_hydrogen_treatment mixed
_refine_ls_matrix_type full
_refine_ls_number_parameters 386
_refine_ls_number_reflns 6334
_refine_ls_number_restraints 19
_refine_ls_restrained_S_all 1.031
_refine_ls_R_factor_all 0.0611
_refine_ls_R_factor_gt 0.0533
_refine_ls_shift/su_max 0.008
_refine_ls_shift/su_mean 0.000
_refine_ls_structure_factor_coef Fsqd
_refine_ls_weighting_details 'calc w=1/[\s^2^(Fo^2^)+(0.0851P)^2^+11.4809P] where P=(Fo^2^+2Fc^2^)/3'
_refine_ls_weighting_scheme calc
_refine_ls_wR_factor_gt 0.1341
_refine_ls_wR_factor_ref 0.1386
_reflns_number_gt 5630
_reflns_number_total 6334
_reflns_threshold_expression >2sigma(I)
_cod_data_source_file om900835f_si_002.cif
_cod_data_source_block af3a
_cod_original_sg_symbol_H-M 'C 2'
_cod_original_formula_sum 'C26 H42.50 F6 N4 O2.75 P Pd2'
_cod_database_code 4067312

loop_
_symmetry_equiv_pos_as_xyz
'x, y, z'
'-x, y, -z'
'x+1/2, y+1/2, z'
'-x+1/2, y+1/2, -z'

loop_
_atom_site_label
_atom_site_type_symbol
_atom_site_fract_x
_atom_site_fract_y
_atom_site_fract_z
_atom_site_U_iso_or_equiv
_atom_site_adp_type
_atom_site_occupancy
_atom_site_symmetry_multiplicity
_atom_site_calc_flag
_atom_site_refinement_flags
_atom_site_disorder_assembly
_atom_site_disorder_group
Pd1A Pd 0.41806(2) 0.31449(8) 0.46880(6) 0.02475(17) Uani 0.75 1 d PD A 1
C9A C 0.4469(4) 0.5349(14) 0.4379(9) 0.044(3) Uiso 0.75 1 d PD A 1
C10A C 0.3990(4) 0.5156(14) 0.3834(9) 0.044(3) Uiso 0.75 1 d PD A 1
C11A C 0.3628(4) 0.4808(14) 0.4395(9) 0.046(3) Uiso 0.75 1 d PD A 1
C12A C 0.3945(6) 0.5082(19) 0.2789(11) 0.066(4) Uiso 0.75 1 d PD A 1
H12A H 0.4234 0.5450 0.2571 0.080 Uiso 0.75 1 calc PR A 1
H12B H 0.3682 0.5709 0.2516 0.080 Uiso 0.75 1 calc PR A 1
H12C H 0.3890 0.4037 0.2581 0.080 Uiso 0.75 1 calc PR A 1
Pd1B Pd 0.42379(7) 0.3200(3) 0.5430(3) 0.0505(8) Uani 0.25 1 d PD A 2
C9B C 0.4564(10) 0.540(3) 0.572(2) 0.042(8) Uiso 0.25 1 d PD A 2
C10B C 0.4202(10) 0.514(3) 0.639(2) 0.066(12) Uiso 0.25 1 d PD A 2
C11B C 0.3748(8) 0.478(3) 0.593(2) 0.043(8) Uiso 0.25 1 d PD A 2
C12B C 0.4359(17) 0.496(6) 0.742(2) 0.086(16) Uiso 0.25 1 d PD A 2
H12D H 0.4683 0.5302 0.7562 0.000 Uiso 0.25 1 calc PR A 2
H12E H 0.4339 0.3896 0.7594 0.000 Uiso 0.25 1 calc PR A 2
H12F H 0.4159 0.5558 0.7786 0.000 Uiso 0.25 1 calc PR A 2
N1 N 0.4766(2) 0.1629(7) 0.5015(5) 0.0276(13) Uani 1 1 d . . .
N2 N 0.3825(2) 0.1103(7) 0.5020(5) 0.0325(14) Uani 1 1 d . . .
O1 O 0.39275(18) -0.1429(6) 0.5120(5) 0.0430(14) Uani 1 1 d . . .
C1 C 0.5000 -0.0810(10) 0.5000 0.032(2) Uani 1 2 d S . .
H1 H 0.5000 -0.1878 0.5000 0.080 Uiso 1 2 calc SR A .
C2 C 0.4615(2) 0.0157(8) 0.5016(5) 0.0275(14) Uani 1 1 d . A .
C3 C 0.4110(2) -0.0044(8) 0.5053(6) 0.0296(15) Uani 1 1 d . A .
C4 C 0.3404(3) -0.1165(10) 0.5107(9) 0.049(2) Uani 1 1 d . A .
H4A H 0.3294 -0.1603 0.5683 0.080 Uiso 1 1 calc R . .
H4B H 0.3227 -0.1628 0.4533 0.080 Uiso 1 1 calc R . .
C5 C 0.3342(2) 0.0544(8) 0.5091(6) 0.0271(15) Uani 1 1 d . A .
H5 H 0.3251 0.0870 0.5720 0.080 Uiso 1 1 calc R . .
C6 C 0.2980(3) 0.1179(12) 0.4281(7) 0.046(2) Uani 1 1 d . . .
H6 H 0.2967 0.2298 0.4353 0.080 Uiso 1 1 calc R A .
C7 C 0.3101(4) 0.0818(19) 0.3277(7) 0.077(4) Uani 1 1 d . A .
H7A H 0.3386 0.1360 0.3171 0.080 Uiso 1 1 calc R . .
H7B H 0.2842 0.1132 0.2799 0.080 Uiso 1 1 calc R . .
H7C H 0.3152 -0.0267 0.3222 0.080 Uiso 1 1 calc R . .
C8 C 0.2480(3) 0.0507(13) 0.4394(7) 0.052(2) Uani 1 1 d . A .
H8A H 0.2483 -0.0584 0.4291 0.080 Uiso 1 1 calc R . .
H8B H 0.2244 0.0972 0.3922 0.080 Uiso 1 1 calc R . .
H8C H 0.2406 0.0717 0.5039 0.080 Uiso 1 1 calc R . .
Pd2 Pd 0.423815(16) 0.83317(4) 0.04505(4) 0.02773(15) Uani 1 1 d . . .
N11 N 0.47694(19) 0.6805(6) 0.0024(5) 0.0236(12) Uani 1 1 d . . .
N12 N 0.3852(2) 0.6262(7) 0.0222(5) 0.0293(14) Uani 1 1 d . . .
O11 O 0.39030(19) 0.3748(5) -0.0067(5) 0.0412(14) Uani 1 1 d . . .
C21 C 0.5000 0.4342(11) 0.0000 0.031(2) Uani 1 2 d S . .
H21 H 0.5000 0.3274 0.0000 0.080 Uiso 1 2 calc SR . .
C22 C 0.4619(2) 0.5286(8) 0.0028(6) 0.0260(15) Uani 1 1 d . . .
C23 C 0.4116(2) 0.5112(8) 0.0081(6) 0.0277(15) Uani 1 1 d . . .
C24 C 0.3394(3) 0.4013(9) 0.0048(7) 0.041(2) Uani 1 1 d . . .
H24A H 0.3310 0.3486 0.0620 0.080 Uiso 1 1 calc R . .
H24B H 0.3187 0.3654 -0.0522 0.080 Uiso 1 1 calc R . .
C25 C 0.3352(2) 0.5747(8) 0.0160(6) 0.0301(16) Uani 1 1 d . . .
H25 H 0.3225 0.5983 0.0772 0.080 Uiso 1 1 calc R . .
C26 C 0.3050(3) 0.6555(9) -0.0692(6) 0.0336(17) Uani 1 1 d . . .
H26 H 0.3076 0.7664 -0.0572 0.080 Uiso 1 1 calc R . .
C27 C 0.3206(4) 0.6249(12) -0.1698(7) 0.048(2) Uani 1 1 d . . .
H27A H 0.3006 0.6819 -0.2186 0.080 Uiso 1 1 calc R . .
H27B H 0.3179 0.5172 -0.1843 0.080 Uiso 1 1 calc R . .
H27C H 0.3532 0.6565 -0.1695 0.080 Uiso 1 1 calc R . .
C28 C 0.2517(3) 0.6111(11) -0.0708(6) 0.0395(18) Uani 1 1 d . . .
H28A H 0.2477 0.5038 -0.0857 0.080 Uiso 1 1 calc R . .
H28B H 0.2325 0.6706 -0.1195 0.080 Uiso 1 1 calc R . .
H28C H 0.2419 0.6313 -0.0080 0.080 Uiso 1 1 calc R . .
C29 C 0.4539(3) 1.0524(10) 0.0694(8) 0.044(2) Uani 1 1 d D . .
C30 C 0.4194(3) 1.0339(10) 0.1325(7) 0.043(2) Uani 1 1 d . . .
C31 C 0.3732(3) 0.9920(11) 0.0857(8) 0.045(2) Uani 1 1 d D . .
C32 C 0.4323(4) 1.0163(15) 0.2408(8) 0.066(3) Uani 1 1 d . . .
H32A H 0.4661 1.0010 0.2556 0.080 Uiso 1 1 calc R . .
H32B H 0.4158 0.9293 0.2630 0.080 Uiso 1 1 calc R . .
H32C H 0.4232 1.1073 0.2731 0.080 Uiso 1 1 calc R . .
P1 P 0.76218(9) 0.6027(3) 0.76452(17) 0.0395(5) Uani 1 1 d . . .
F1 F 0.7948(2) 0.7260(7) 0.7184(5) 0.0689(17) Uani 1 1 d . . .
F2 F 0.8041(2) 0.5660(9) 0.8497(5) 0.0710(19) Uani 1 1 d . . .
F3 F 0.7803(2) 0.4709(6) 0.6982(4) 0.0557(15) Uani 1 1 d . . .
F4 F 0.7206(2) 0.6424(9) 0.6793(5) 0.0707(18) Uani 1 1 d . . .
F5 F 0.7422(3) 0.7345(6) 0.8289(5) 0.0641(16) Uani 1 1 d . . .
F6 F 0.7282(2) 0.4800(6) 0.8083(4) 0.0550(14) Uani 1 1 d . . .
C41 C 0.4484(4) 0.3057(15) 0.7471(9) 0.051(3) Uiso 0.75 1 d PD B -1
H41A H 0.4316 0.3994 0.7562 0.080 Uiso 0.75 1 calc PR B -1
H41B H 0.4561 0.3012 0.6815 0.080 Uiso 0.75 1 calc PR B -1
H41C H 0.4773 0.3026 0.7920 0.080 Uiso 0.75 1 calc PR B -1
C42 C 0.4168(6) 0.1680(16) 0.7657(16) 0.084(5) Uiso 0.75 1 d PD B -1
H42A H 0.4085 0.1723 0.8315 0.080 Uiso 0.75 1 calc PR B -1
H42B H 0.3876 0.1697 0.7203 0.080 Uiso 0.75 1 calc PR B -1
O3 O 0.4414(4) 0.0393(13) 0.7535(9) 0.080(3) Uiso 0.75 1 d PD B -1
C43 C 0.4170(6) -0.0844(17) 0.7720(15) 0.081(5) Uiso 0.75 1 d PD B -1
H43A H 0.3858 -0.0815 0.7333 0.080 Uiso 0.75 1 calc PR B -1
H43B H 0.4124 -0.0850 0.8403 0.080 Uiso 0.75 1 calc PR B -1
C44 C 0.4428(6) -0.2293(18) 0.7486(14) 0.078(5) Uiso 0.75 1 d PD B -1
H44A H 0.4244 -0.3173 0.7629 0.080 Uiso 0.75 1 calc PR B -1
H44B H 0.4735 -0.2329 0.7874 0.080 Uiso 0.75 1 calc PR B -1
H44C H 0.4469 -0.2297 0.6807 0.080 Uiso 0.75 1 calc PR B -1
H9A H 0.4519 0.5236 0.5060 0.080 Uiso 0.75 1 d P C 1
H9B H 0.4732 0.5584 0.4055 0.080 Uiso 0.75 1 d P D 1
H11A H 0.3694 0.4705 0.5075 0.080 Uiso 0.75 1 d P E 1
H11B H 0.3312 0.4667 0.4103 0.080 Uiso 0.75 1 d P F 1
H9C H 0.4477 0.5314 0.5033 0.080 Uiso 0.25 1 d P G 2
H9D H 0.4877 0.5649 0.5949 0.080 Uiso 0.25 1 d P H 2
H11C H 0.3686 0.4717 0.5242 0.080 Uiso 0.25 1 d P I 2
H11D H 0.3494 0.4604 0.6289 0.080 Uiso 0.25 1 d P J 2
H29A H 0.452(5) 1.098(14) 0.008(4) 0.080 Uiso 1 1 d D . .
H29B H 0.4869(10) 1.049(16) 0.087(9) 0.080 Uiso 1 1 d D . .
H31A H 0.364(5) 1.035(14) 0.024(5) 0.080 Uiso 1 1 d D . .
H31B H 0.347(3) 0.956(14) 0.114(9) 0.080 Uiso 1 1 d D . .

loop_
_atom_site_aniso_label
_atom_site_aniso_U_11
_atom_site_aniso_U_22
_atom_site_aniso_U_33
_atom_site_aniso_U_23
_atom_site_aniso_U_13
_atom_site_aniso_U_12
Pd1A 0.0196(3) 0.0211(3) 0.0321(4) -0.0003(4) -0.0022(3) 0.0016(3)
Pd1B 0.0195(10) 0.0243(12) 0.111(3) -0.015(2) 0.0195(13) 0.0006(12)
N1 0.012(3) 0.027(3) 0.042(4) -0.001(3) -0.003(2) 0.001(2)
N2 0.020(3) 0.026(3) 0.052(4) -0.002(3) 0.005(3) -0.002(2)
O1 0.020(2) 0.022(3) 0.086(4) -0.001(3) 0.005(2) -0.002(2)
C1 0.022(5) 0.015(4) 0.057(7) 0.000 0.001(5) 0.000
C2 0.018(3) 0.029(3) 0.036(4) 0.000(3) 0.005(3) -0.009(3)
C3 0.018(3) 0.030(4) 0.041(4) 0.000(3) 0.001(3) -0.004(3)
C4 0.014(4) 0.040(4) 0.095(8) -0.003(4) 0.014(4) -0.002(3)
C5 0.015(3) 0.027(3) 0.038(4) 0.003(3) 0.001(3) -0.001(2)
C6 0.023(4) 0.073(6) 0.041(5) 0.010(4) 0.003(3) 0.005(4)
C7 0.048(6) 0.146(12) 0.034(5) -0.005(7) -0.002(4) 0.000(7)
C8 0.014(4) 0.081(7) 0.058(6) -0.023(5) -0.001(4) 0.003(4)
Pd2 0.0201(2) 0.0265(3) 0.0368(3) -0.0017(3) 0.00459(18) 0.0013(2)
N11 0.012(2) 0.023(3) 0.035(3) 0.001(2) 0.003(2) 0.003(2)
N12 0.015(3) 0.030(3) 0.044(4) -0.001(3) 0.007(3) -0.001(2)
O11 0.022(3) 0.019(2) 0.083(4) 0.005(2) 0.011(3) -0.0028(18)
C21 0.016(5) 0.016(4) 0.060(7) 0.000 0.002(4) 0.000
C22 0.011(3) 0.023(3) 0.044(4) 0.000(3) 0.001(3) -0.004(2)
C23 0.016(3) 0.028(3) 0.040(4) 0.005(3) 0.005(3) -0.001(3)
C24 0.016(4) 0.038(4) 0.068(6) 0.002(4) 0.008(4) 0.003(3)
C25 0.010(3) 0.036(4) 0.043(4) 0.004(3) -0.001(3) 0.000(3)
C26 0.028(4) 0.037(4) 0.037(4) -0.003(3) 0.008(3) 0.002(3)
C27 0.043(5) 0.064(6) 0.038(5) 0.001(4) 0.010(4) -0.002(4)
C28 0.021(4) 0.052(5) 0.044(5) -0.010(4) 0.000(3) 0.001(3)
C29 0.031(4) 0.040(4) 0.061(6) -0.007(4) 0.001(4) 0.003(4)
C30 0.030(4) 0.036(4) 0.064(6) -0.020(4) 0.006(4) 0.006(3)
C31 0.019(4) 0.046(5) 0.071(7) -0.022(5) 0.009(4) 0.005(3)
C32 0.052(6) 0.089(8) 0.057(7) -0.042(6) 0.012(5) -0.002(6)
P1 0.0434(12) 0.0378(11) 0.0389(11) 0.0017(9) 0.0119(9) -0.0007(9)
F1 0.071(4) 0.056(3) 0.085(5) 0.005(3) 0.032(4) -0.014(3)
F2 0.060(4) 0.096(5) 0.054(4) 0.001(4) -0.003(3) 0.003(4)
F3 0.082(4) 0.044(3) 0.048(3) 0.000(2) 0.033(3) 0.007(3)
F4 0.065(4) 0.086(5) 0.056(4) 0.002(3) -0.013(3) 0.008(3)
F5 0.090(5) 0.051(3) 0.058(4) -0.007(3) 0.032(3) 0.000(3)
F6 0.063(4) 0.046(3) 0.062(4) 0.001(3) 0.031(3) -0.011(3)

loop_
_atom_type_symbol
_atom_type_description
_atom_type_scat_dispersion_real
_atom_type_scat_dispersion_imag
_atom_type_scat_source
C C 0.0033 0.0016 'International Tables Vol C Tables 4.2.6.8 and 6.1.1.4'
H H 0.0000 0.0000 'International Tables Vol C Tables 4.2.6.8 and 6.1.1.4'
N N 0.0061 0.0033 'International Tables Vol C Tables 4.2.6.8 and 6.1.1.4'
O O 0.0106 0.0060 'International Tables Vol C Tables 4.2.6.8 and 6.1.1.4'
F F 0.0171 0.0103 'International Tables Vol C Tables 4.2.6.8 and 6.1.1.4'
P P 0.1023 0.0942 'International Tables Vol C Tables 4.2.6.8 and 6.1.1.4'
Pd Pd -0.9988 1.0072 'International Tables Vol C Tables 4.2.6.8 and 6.1.1.4'

loop_
_geom_angle_atom_site_label_1
_geom_angle_atom_site_label_2
_geom_angle_atom_site_label_3
_geom_angle
_geom_angle_site_symmetry_1
_geom_angle_site_symmetry_3
N1 Pd1A N2 79.0(2) . .
N1 Pd1A C11A 175.6(4) . .
N2 Pd1A C11A 104.8(4) . .
N1 Pd1A C10A 139.6(4) . .
N2 Pd1A C10A 135.4(4) . .
C11A Pd1A C10A 38.1(5) . .
N1 Pd1A C9A 107.0(4) . .
N2 Pd1A C9A 173.6(4) . .
C11A Pd1A C9A 69.1(5) . .
C10A Pd1A C9A 40.1(4) . .
C10A C9A Pd1A 69.6(7) . .
C11A C10A C12A 125.1(12) . .
C11A C10A C9A 115.6(11) . .
C12A C10A C9A 118.4(11) . .
C11A C10A Pd1A 70.5(7) . .
C12A C10A Pd1A 120.1(10) . .
C9A C10A Pd1A 70.2(7) . .
C10A C11A Pd1A 71.5(7) . .
C11B Pd1B C9B 69.0(9) . .
C11B Pd1B N1 175.9(8) . .
C9B Pd1B N1 108.8(8) . .
C11B Pd1B C10B 37.8(7) . .
C9B Pd1B C10B 40.2(7) . .
N1 Pd1B C10B 138.5(8) . .
C11B Pd1B N2 105.9(8) . .
C9B Pd1B N2 172.6(9) . .
N1 Pd1B N2 76.5(2) . .
C10B Pd1B N2 137.9(8) . .
C10B C9B Pd1B 70.7(11) . .
C11B C10B C12B 125(3) . .
C11B C10B C9B 115(2) . .
C12B C10B C9B 119(2) . .
C11B C10B Pd1B 70.0(12) . .
C12B C10B Pd1B 119(2) . .
C9B C10B Pd1B 69.1(11) . .
C10B C11B Pd1B 72.3(12) . .
N1 N1 C2 108.3(4) 2_656 .
N1 N1 Pd1A 138.3(3) 2_656 .
C2 N1 Pd1A 110.8(4) . .
N1 N1 Pd1B 137.2(3) 2_656 .
C2 N1 Pd1B 111.9(5) . .
C3 N2 C5 109.0(6) . .
C3 N2 Pd1A 110.4(5) . .
C5 N2 Pd1A 139.9(5) . .
C3 N2 Pd1B 109.2(5) . .
C5 N2 Pd1B 136.6(5) . .
C3 O1 C4 104.7(6) . .
C2 C1 C2 104.6(8) . 2_656
N1 C2 C1 109.4(6) . .
N1 C2 C3 115.3(6) . .
C1 C2 C3 135.4(7) . .
N2 C3 O1 117.8(6) . .
N2 C3 C2 121.6(6) . .
O1 C3 C2 120.7(6) . .
O1 C4 C5 105.5(6) . .
N2 C5 C4 102.9(6) . .
N2 C5 C6 112.0(6) . .
C4 C5 C6 116.0(7) . .
C7 C6 C5 113.1(8) . .
C7 C6 C8 109.4(9) . .
C5 C6 C8 108.8(8) . .
C29 Pd2 N12 172.7(3) . .
C29 Pd2 C31 68.7(3) . .
N12 Pd2 C31 104.1(3) . .
C29 Pd2 C30 38.5(4) . .
N12 Pd2 C30 135.8(3) . .
C31 Pd2 C30 39.2(3) . .
C29 Pd2 N11 109.0(3) . .
N12 Pd2 N11 78.2(2) . .
C31 Pd2 N11 177.6(3) . .
C30 Pd2 N11 139.1(3) . .
N11 N11 C22 107.9(4) 2_655 .
N11 N11 Pd2 138.5(3) 2_655 .
C22 N11 Pd2 111.3(4) . .
C23 N12 C25 109.0(6) . .
C23 N12 Pd2 113.1(5) . .
C25 N12 Pd2 137.9(5) . .
C23 O11 C24 105.6(6) . .
C22 C21 C22 105.6(8) . 2_655
C21 C22 N11 109.3(6) . .
C21 C22 C23 136.8(7) . .
N11 C22 C23 113.9(6) . .
N12 C23 O11 117.4(6) . .
N12 C23 C22 121.6(6) . .
O11 C23 C22 120.9(6) . .
O11 C24 C25 104.8(6) . .
N12 C25 C24 102.7(6) . .
N12 C25 C26 109.8(6) . .
C24 C25 C26 114.8(7) . .
C25 C26 C27 114.8(7) . .
C25 C26 C28 109.8(7) . .
C27 C26 C28 109.7(7) . .
C30 C29 Pd2 72.3(5) . .
C29 C30 C31 114.6(9) . .
C29 C30 C32 122.3(8) . .
C31 C30 C32 121.1(9) . .
C29 C30 Pd2 69.2(5) . .
C31 C30 Pd2 69.6(5) . .
C32 C30 Pd2 117.1(7) . .
C30 C31 Pd2 71.2(4) . .
F4 P1 F2 179.0(5) . .
F4 P1 F3 89.5(4) . .
F2 P1 F3 91.0(4) . .
F4 P1 F5 88.7(4) . .
F2 P1 F5 90.9(4) . .
F3 P1 F5 178.0(4) . .
F4 P1 F1 88.1(4) . .
F2 P1 F1 91.0(4) . .
F3 P1 F1 90.5(3) . .
F5 P1 F1 90.2(3) . .
F4 P1 F6 90.2(4) . .
F2 P1 F6 90.7(4) . .
F3 P1 F6 89.4(3) . .
F5 P1 F6 89.8(3) . .
F1 P1 F6 178.4(4) . .
O3 C42 C41 108.1(13) . .
C43 O3 C42 111.4(13) . .
O3 C43 C44 111.2(14) . .

loop_
_geom_bond_atom_site_label_1
_geom_bond_atom_site_label_2
_geom_bond_distance
_geom_bond_site_symmetry_2
Pd1A N1 2.118(6) .
Pd1A N2 2.120(6) .
Pd1A C11A 2.128(12) .
Pd1A C10A 2.141(12) .
Pd1A C9A 2.149(12) .
C9A C10A 1.472(16) .
C10A C11A 1.392(17) .
C10A C12A 1.435(19) .
Pd1B C11B 2.13(2) .
Pd1B C9B 2.14(2) .
Pd1B N1 2.154(6) .
Pd1B C10B 2.16(2) .
Pd1B N2 2.200(7) .
C9B C10B 1.48(2) .
C10B C11B 1.39(2) .
C10B C12B 1.44(3) .
N1 N1 1.329(11) 2_656
N1 C2 1.350(9) .
N2 C3 1.279(10) .
N2 C5 1.463(9) .
O1 C3 1.319(9) .
O1 C4 1.493(8) .
C1 C2 1.376(9) .
C1 C2 1.376(9) 2_656
C2 C3 1.445(9) .
C4 C5 1.498(11) .
C5 C6 1.521(11) .
C6 C7 1.503(14) .
C6 C8 1.554(12) .
Pd2 C29 2.098(9) .
Pd2 N12 2.108(6) .
Pd2 C31 2.117(8) .
Pd2 C30 2.137(8) .
Pd2 N11 2.143(5) .
N11 N11 1.313(11) 2_655
N11 C22 1.389(9) .
N12 C23 1.278(9) .
N12 C25 1.475(8) .
O11 C23 1.335(9) .
O11 C24 1.485(8) .
C21 C22 1.359(9) .
C21 C22 1.359(9) 2_655
C22 C23 1.440(9) .
C24 C25 1.523(11) .
C25 C26 1.534(10) .
C26 C27 1.536(12) .
C26 C28 1.552(10) .
C29 C30 1.397(14) .
C30 C31 1.428(12) .
C30 C32 1.502(15) .
P1 F4 1.590(7) .
P1 F2 1.592(7) .
P1 F3 1.594(5) .
P1 F5 1.598(6) .
P1 F1 1.600(6) .
P1 F6 1.605(5) .
C41 C42 1.535(15) .
C42 O3 1.340(15) .
O3 C43 1.321(15) .
C43 C44 1.512(15) .
